data_7117787
loop_
_publ_author_name
'Jeffrey M. Farrell'
'Douglas W. Stephan'

_publ_section_title
;
 Synthesis of a diboryl-N-heterocycle and its conversion to a bidentate
 cationic Lewis acid
;
_journal_name_full Chem.Commun.
_journal_page_first 14322
_journal_paper_doi 10.1039/C5cc06248A
_journal_volume 51
_journal_year 2015
_chemical_formula_moiety 'C20 H33 B2 I N2'
_chemical_formula_sum 'C20 H33 B2 I N2'
_chemical_formula_weight 450.05
_space_group_crystal_system monoclinic
_space_group_IT_number 14
_symmetry_space_group_name_Hall '-P 2yn'
_symmetry_space_group_name_H-M 'P 1 21/n 1'
_audit_creation_date 2015-07-20
_audit_creation_method
;
Olex2 1.2
(compiled 2015.01.26 svn.r3150 for OlexSys, GUI svn.r4998)
;
_audit_update_record
;
2015-07-21 deposited with the CCDC.
2015-08-11 downloaded from the CCDC.
;
_cell_angle_alpha 90
_cell_angle_beta 106.364(1)
_cell_angle_gamma 90
_cell_formula_units_Z 4
_cell_length_a 14.5093(5)
_cell_length_b 7.7961(3)
_cell_length_c 18.6255(6)
_cell_measurement_reflns_used 9913
_cell_measurement_temperature 150
_cell_measurement_theta_max 27.46
_cell_measurement_theta_min 2.28
_cell_volume 2021.50(12)
_computing_molecular_graphics 'Olex2 (Dolomanov et al., 2009)'
_computing_publication_material 'Olex2 (Dolomanov et al., 2009)'
_computing_structure_refinement 'olex2.refine (Bourhis et al., 2015)'
_diffrn_ambient_temperature 149.7
_diffrn_measured_fraction_theta_full 1.0000
_diffrn_measured_fraction_theta_max 1.0000
_diffrn_measurement_device_type 'Bruker APEX-II CCD'
_diffrn_measurement_method '\f and \w scans'
_diffrn_radiation_monochromator graphite
_diffrn_radiation_type 'Mo K\a'
_diffrn_radiation_wavelength 0.71073
_diffrn_reflns_av_R_equivalents 0.0169
_diffrn_reflns_av_unetI/netI 0.0098
_diffrn_reflns_limit_h_max 18
_diffrn_reflns_limit_h_min -18
_diffrn_reflns_limit_k_max 10
_diffrn_reflns_limit_k_min -9
_diffrn_reflns_limit_l_max 23
_diffrn_reflns_limit_l_min -24
_diffrn_reflns_number 40385
_diffrn_reflns_theta_full 24.9989
_diffrn_reflns_theta_max 25.00
_diffrn_reflns_theta_min 1.58
_diffrn_standards_number 0
_exptl_absorpt_coefficient_mu 1.589
_exptl_absorpt_correction_T_max 0.7456
_exptl_absorpt_correction_T_min 0.7100
_exptl_absorpt_correction_type multi-scan
_exptl_absorpt_process_details
;
SADABS-2008/1 (Bruker,2008) was used for absorption correction.
wR2(int) was 0.0447 before and 0.0286 after correction.
The Ratio of minimum to maximum transmission is 0.9523.
The \l/2 correction factor is 0.0015.
;
_exptl_crystal_colour colourless
_exptl_crystal_colour_primary colourless
_exptl_crystal_density_diffrn 1.4786
_exptl_crystal_density_meas .
_exptl_crystal_description block
_exptl_crystal_F_000 918.6018
_exptl_crystal_size_max 0.2
_exptl_crystal_size_mid 0.2
_exptl_crystal_size_min 0.15
_refine_diff_density_max 0.4034
_refine_diff_density_min -0.2901
_refine_diff_density_rms 0.0522
_refine_ls_d_res_high 0.8409
_refine_ls_d_res_low 12.8821
_refine_ls_goodness_of_fit_ref 1.0518
_refine_ls_hydrogen_treatment refall
_refine_ls_matrix_type full
_refine_ls_number_constraints 0
_refine_ls_number_parameters 357
_refine_ls_number_reflns 3555
_refine_ls_number_restraints 0
_refine_ls_restrained_S_all 1.0518
_refine_ls_R_factor_all 0.0153
_refine_ls_R_factor_gt 0.0143
_refine_ls_shift/su_max 0.0005
_refine_ls_shift/su_mean 0.0000
_refine_ls_structure_factor_coef Fsqd
_refine_ls_weighting_details 'w=1/[\s^2^(Fo^2^)+(0.0233P)^2^+1.4274P] where P=(Fo^2^+2Fc^2^)/3'
_refine_ls_weighting_scheme calc
_refine_ls_wR_factor_gt 0.0406
_refine_ls_wR_factor_ref 0.0412
_reflns_Friedel_coverage 0.0
_reflns_limit_h_max 11
_reflns_limit_h_min -17
_reflns_limit_k_max 9
_reflns_limit_k_min 0
_reflns_limit_l_max 22
_reflns_limit_l_min -10
_reflns_number_gt 3414
_reflns_number_total 3555
_reflns_threshold_expression I>=2u(I)
_cod_data_source_file c5cc06248a2.cif
_cod_data_source_block jf052_0m
_cod_database_code 7117787
_olex2_refinement_description
;
;
_olex2_submission_special_instructions 'No special instructions were received'

loop_
_space_group_symop_id
_space_group_symop_operation_xyz
1 x,y,z
2 -x+1/2,y+1/2,-z+1/2
3 -x,-y,-z
4 x-1/2,-y-1/2,z-1/2

loop_
_atom_site_label
_atom_site_type_symbol
_atom_site_fract_x
_atom_site_fract_y
_atom_site_fract_z
_atom_site_U_iso_or_equiv
_atom_site_adp_type
_atom_site_occupancy
_atom_site_refinement_flags_posn
I1 I 0.196767(8) 0.689907(13) 1.044902(6) 0.01791(5) Uani 1.000000 .
C102 C 0.35896(12) 0.8371(2) 0.96649(10) 0.0180(4) Uani 1.000000 .
N2 N 0.19353(10) 1.13728(18) 0.97768(8) 0.0163(3) Uani 1.000000 .
C1 C -0.17575(14) 0.9012(3) 0.76982(11) 0.0309(5) Uani 1.000000 .
C2 C -0.13103(14) 0.8196(3) 0.84679(11) 0.0262(4) Uani 1.000000 .
C3 C -0.03226(12) 0.7275(2) 0.85626(10) 0.0191(4) Uani 1.000000 .
N3 N 0.08539(10) 1.00133(18) 0.89240(8) 0.0154(3) Uani 1.000000 .
C5 C 0.17744(11) 0.9917(2) 0.93670(9) 0.0145(3) Uani 1.000000 .
B3 B 0.24377(13) 0.8268(2) 0.94076(11) 0.0149(4) Uani 1.000000 .
C7 C 0.38850(13) 0.9451(3) 0.90705(10) 0.0227(4) Uani 1.000000 .
C8 C 0.35373(13) 0.8710(3) 0.82787(10) 0.0214(4) Uani 1.000000 .
C9 C 0.40305(13) 0.6548(3) 0.97496(11) 0.0231(4) Uani 1.000000 .
C10 C 0.36196(13) 0.5269(2) 0.91121(10) 0.0227(4) Uani 1.000000 .
C11 C 0.25265(12) 0.5340(2) 0.87752(10) 0.0184(4) Uani 1.000000 .
C12 C 0.21320(12) 0.7177(2) 0.86515(9) 0.0146(3) Uani 1.000000 .
C13 C 0.11168(13) 1.2363(2) 0.96120(10) 0.0209(4) Uani 1.000000 .
C14 C -0.04018(13) 0.5692(2) 0.80510(10) 0.0222(4) Uani 1.000000 .
C15 C -0.06237(13) 0.6073(2) 0.72106(10) 0.0224(4) Uani 1.000000 .
C16 C -0.00770(14) 0.7602(3) 0.70152(10) 0.0224(4) Uani 1.000000 .
C17 C -0.00441(13) 0.9210(2) 0.75048(9) 0.0212(4) Uani 1.000000 .
C18 C -0.10566(15) 1.0049(3) 0.73886(11) 0.0303(4) Uani 1.000000 .
C19 C 0.28260(14) 1.1808(2) 1.03493(11) 0.0216(4) Uani 1.000000 .
C20 C 0.24721(13) 0.8188(2) 0.80530(10) 0.0185(4) Uani 1.000000 .
B1 B 0.02843(13) 0.8734(3) 0.83535(10) 0.0162(4) Uani 1.000000 .
C101 C 0.04504(14) 1.1530(2) 0.90822(11) 0.0208(4) Uani 1.000000 .
H102 H 0.3849(13) 0.897(2) 1.0141(11) 0.014(4) Uiso 1.000000 .
H7a H 0.4566(15) 0.958(3) 0.9196(11) 0.024(5) Uiso 1.000000 .
H10a H 0.3790(13) 0.410(3) 0.9294(11) 0.020(5) Uiso 1.000000 .
H19a H 0.3348(16) 1.178(2) 1.0132(12) 0.025(5) Uiso 1.000000 .
H15a H -0.1293(15) 0.623(3) 0.6990(11) 0.021(5) Uiso 1.000000 .
H16a H 0.0585(15) 0.726(2) 0.7057(10) 0.020(5) Uiso 1.000000 .
H3 H -0.0080(15) 0.691(2) 0.9068(13) 0.025(5) Uiso 1.000000 .
H2a H -0.1213(14) 0.907(3) 0.8859(11) 0.021(5) Uiso 1.000000 .
H8a H 0.3936(15) 0.772(3) 0.8245(11) 0.022(5) Uiso 1.000000 .
H19b H 0.2757(16) 1.297(3) 1.0532(13) 0.029(6) Uiso 1.000000 .
H11a H 0.2353(12) 0.470(2) 0.8318(10) 0.013(4) Uiso 1.000000 .
H12 H 0.1452(15) 0.707(2) 0.8455(11) 0.015(5) Uiso 1.000000 .
H7b H 0.3635(14) 1.061(3) 0.9078(11) 0.022(5) Uiso 1.000000 .
H14a H -0.0873(15) 0.492(3) 0.8134(11) 0.024(5) Uiso 1.000000 .
H10b H 0.3915(14) 0.546(3) 0.8715(12) 0.025(5) Uiso 1.000000 .
H9a H 0.3956(14) 0.606(3) 1.0195(12) 0.026(5) Uiso 1.000000 .
H2b H -0.1752(18) 0.735(3) 0.8565(13) 0.040(6) Uiso 1.000000 .
H101 H -0.0136(17) 1.180(2) 0.8873(12) 0.023(5) Uiso 1.000000 .
H11b H 0.2222(13) 0.479(2) 0.9092(11) 0.015(4) Uiso 1.000000 .
H9b H 0.4697(17) 0.666(3) 0.9818(13) 0.035(6) Uiso 1.000000 .
H20a H 0.2076(14) 0.924(3) 0.7945(10) 0.020(5) Uiso 1.000000 .
H8b H 0.3625(14) 0.956(3) 0.7917(12) 0.027(5) Uiso 1.000000 .
H14b H 0.0215(15) 0.507(3) 0.8221(11) 0.027(5) Uiso 1.000000 .
H16b H -0.0347(16) 0.791(3) 0.6499(14) 0.033(6) Uiso 1.000000 .
H19c H 0.2937(15) 1.099(3) 1.0739(13) 0.031(6) Uiso 1.000000 .
H1a H -0.2048(16) 0.811(3) 0.7334(13) 0.031(6) Uiso 1.000000 .
H15b H -0.0469(15) 0.503(3) 0.6960(12) 0.029(5) Uiso 1.000000 .
H17 H 0.0351(15) 1.004(3) 0.7364(11) 0.027(5) Uiso 1.000000 .
H13 H 0.1096(15) 1.337(3) 0.9836(12) 0.026(6) Uiso 1.000000 .
H1b H -0.2254(16) 0.974(3) 0.7734(12) 0.035(6) Uiso 1.000000 .
H18a H -0.0958(16) 1.112(3) 0.7600(13) 0.038(6) Uiso 1.000000 .
H18b H -0.1325(16) 1.024(3) 0.6839(13) 0.038(6) Uiso 1.000000 .
H20b H 0.2331(14) 0.753(3) 0.7590(12) 0.021(5) Uiso 1.000000 .

loop_
_atom_site_aniso_label
_atom_site_aniso_U_11
_atom_site_aniso_U_22
_atom_site_aniso_U_33
_atom_site_aniso_U_12
_atom_site_aniso_U_13
_atom_site_aniso_U_23
I1 0.02338(7) 0.01671(7) 0.01348(7) 0.00144(4) 0.00491(5) 0.00087(4)
C102 0.0148(9) 0.0213(9) 0.0152(8) 0.0001(7) -0.0002(7) -0.0040(7)
N2 0.0173(7) 0.0146(7) 0.0164(7) -0.0003(6) 0.0035(6) -0.0004(6)
C1 0.0170(9) 0.0414(13) 0.0301(10) 0.0116(9) -0.0001(8) -0.0060(9)
C2 0.0169(9) 0.0362(12) 0.0272(10) -0.0016(8) 0.0090(8) -0.0047(9)
C3 0.0163(8) 0.0243(9) 0.0154(9) -0.0009(7) 0.0023(7) 0.0037(7)
N3 0.0153(7) 0.0147(7) 0.0161(7) 0.0022(5) 0.0042(5) 0.0011(6)
C5 0.0164(8) 0.0146(8) 0.0128(8) -0.0023(6) 0.0043(6) 0.0009(6)
B3 0.0156(9) 0.0148(9) 0.0138(9) 0.0004(7) 0.0035(7) 0.0012(7)
C7 0.0145(9) 0.0269(10) 0.0258(9) -0.0062(7) 0.0041(7) -0.0022(8)
C8 0.0181(9) 0.0262(10) 0.0208(9) -0.0030(8) 0.0070(7) 0.0030(8)
C9 0.0160(9) 0.0285(10) 0.0219(10) 0.0063(7) 0.0007(7) 0.0006(8)
C10 0.0253(9) 0.0210(10) 0.0225(9) 0.0085(8) 0.0077(8) 0.0009(8)
C11 0.0231(9) 0.0178(9) 0.0149(8) 0.0003(7) 0.0061(7) -0.0035(7)
C12 0.0103(8) 0.0186(9) 0.0140(8) -0.0008(6) 0.0022(6) -0.0009(7)
C13 0.0242(9) 0.0147(9) 0.0245(9) 0.0033(7) 0.0081(7) -0.0008(8)
C14 0.0177(9) 0.0188(9) 0.0284(10) -0.0030(8) 0.0038(7) 0.0025(8)
C15 0.0162(9) 0.0247(10) 0.0238(9) -0.0017(7) 0.0014(7) -0.0074(8)
C16 0.0204(9) 0.0317(10) 0.0135(9) -0.0000(8) 0.0024(7) -0.0003(8)
C17 0.0234(9) 0.0214(9) 0.0172(9) -0.0032(8) 0.0034(7) 0.0039(7)
C18 0.0359(11) 0.0258(11) 0.0227(10) 0.0102(9) -0.0024(8) 0.0027(8)
C19 0.0213(10) 0.0208(10) 0.0208(9) -0.0027(7) 0.0028(8) -0.0052(8)
C20 0.0173(9) 0.0238(10) 0.0136(9) -0.0009(7) 0.0031(7) 0.0019(7)
B1 0.0122(9) 0.0180(10) 0.0177(9) 0.0047(7) 0.0031(7) -0.0005(8)
C101 0.0172(9) 0.0180(9) 0.0258(9) 0.0064(7) 0.0037(7) 0.0003(7)

loop_
_atom_type_symbol
_atom_type_scat_dispersion_real
_atom_type_scat_dispersion_imag
_atom_type_scat_Cromer_Mann_a1
_atom_type_scat_Cromer_Mann_a2
_atom_type_scat_Cromer_Mann_a3
_atom_type_scat_Cromer_Mann_a4
_atom_type_scat_Cromer_Mann_b1
_atom_type_scat_Cromer_Mann_b2
_atom_type_scat_Cromer_Mann_b3
_atom_type_scat_Cromer_Mann_b4
_atom_type_scat_Cromer_Mann_c
_atom_type_scat_source
_atom_type_scat_dispersion_source
I -0.41187 1.83264 20.14720 18.99490 7.51380 2.27350 4.34700 0.38140 27.76600 66.87760 4.07119989395 'International Tables Volume C Table 6.1.1.4 (pp. 500-502)' 'Henke, Gullikson and Davis, At. Data and Nucl. Data Tables, 1993, 54, 2'
H 0.00000 0.00000 0.49300 0.32291 0.14019 0.04081 10.51090 26.12570 3.14236 57.79970 0.0030380000826 'International Tables Volume C Table 6.1.1.4 (pp. 500-502)' 'Henke, Gullikson and Davis, At. Data and Nucl. Data Tables, 1993, 54, 2'
C 0.00347 0.00161 2.31000 1.02000 1.58860 0.86500 20.84390 10.20750 0.56870 51.65120 0.215599998832 'International Tables Volume C Table 6.1.1.4 (pp. 500-502)' 'Henke, Gullikson and Davis, At. Data and Nucl. Data Tables, 1993, 54, 2'
B 0.00141 0.00067 2.05450 1.33260 1.09790 0.70680 23.21850 1.02100 60.34980 0.14030 -0.193200007081 'International Tables Volume C Table 6.1.1.4 (pp. 500-502)' 'Henke, Gullikson and Davis, At. Data and Nucl. Data Tables, 1993, 54, 2'
N 0.00653 0.00323 12.21260 3.13220 2.01250 1.16630 0.00570 9.89330 28.99750 0.58260 -11.5290002823 'International Tables Volume C Table 6.1.1.4 (pp. 500-502)' 'Henke, Gullikson and Davis, At. Data and Nucl. Data Tables, 1993, 54, 2'

loop_
_geom_angle_atom_site_label_1
_geom_angle_atom_site_label_2
_geom_angle_atom_site_label_3
_geom_angle
_geom_angle_site_symmetry_1
_geom_angle_site_symmetry_3
C7 C102 B3 106.81(14) . .
C9 C102 B3 110.48(14) . .
C9 C102 C7 112.53(15) . .
H102 C102 B3 113.3(10) . .
H102 C102 C7 106.0(11) . .
H102 C102 C9 107.7(11) . .
C13 N2 C5 110.14(14) . .
C19 N2 C5 125.61(14) . .
C19 N2 C13 124.15(15) . .
C18 C1 C2 114.78(16) . .
H1a C1 C2 109.4(13) . .
H1a C1 C18 108.5(13) . .
H1b C1 C2 108.5(13) . .
H1b C1 C18 108.1(14) . .
H1b C1 H1a 107.2(18) . .
C3 C2 C1 115.29(16) . .
H2a C2 C1 110.1(12) . .
H2a C2 C3 107.4(11) . .
H2b C2 C1 109.1(14) . .
H2b C2 C3 107.2(15) . .
H2b C2 H2a 107.5(18) . .
C14 C3 C2 112.96(15) . .
B1 C3 C2 101.59(15) . .
B1 C3 C14 112.30(15) . .
H3 C3 C2 108.7(13) . .
H3 C3 C14 108.5(12) . .
H3 C3 B1 112.8(12) . .
B1 N3 C5 129.43(14) . .
C101 N3 C5 108.63(14) . .
C101 N3 B1 121.91(14) . .
N3 C5 N2 106.26(14) . .
B3 C5 N2 130.13(14) . .
B3 C5 N3 123.36(14) . .
C102 B3 I1 106.34(12) . .
C5 B3 I1 95.10(10) . .
C5 B3 C102 122.50(14) . .
C12 B3 I1 113.10(11) . .
C12 B3 C102 107.27(14) . .
C12 B3 C5 111.94(14) . .
C8 C7 C102 113.72(15) . .
H7a C7 C102 111.0(12) . .
H7a C7 C8 108.2(12) . .
H7b C7 C102 108.3(12) . .
H7b C7 C8 109.9(12) . .
H7b C7 H7a 105.3(17) . .
C20 C8 C7 113.34(15) . .
H8a C8 C7 108.7(12) . .
H8a C8 C20 109.9(12) . .
H8b C8 C7 109.7(12) . .
H8b C8 C20 107.9(12) . .
H8b C8 H8a 107.2(17) . .
C10 C9 C102 117.24(15) . .
H9a C9 C102 108.2(13) . .
H9a C9 C10 107.5(13) . .
H9b C9 C102 108.1(13) . .
H9b C9 C10 108.9(14) . .
H9b C9 H9a 106.4(18) . .
C11 C10 C9 115.09(15) . .
H10a C10 C9 109.2(11) . .
H10a C10 C11 107.9(11) . .
H10b C10 C9 109.6(12) . .
H10b C10 C11 108.3(12) . .
H10b C10 H10a 106.4(17) . .
C12 C11 C10 113.21(14) . .
H11a C11 C10 109.1(10) . .
H11a C11 C12 111.2(11) . .
H11b C11 C10 110.1(11) . .
H11b C11 C12 107.3(11) . .
H11b C11 H11a 105.7(15) . .
C11 C12 B3 111.43(14) . .
C20 C12 B3 107.25(14) . .
C20 C12 C11 113.60(14) . .
H12 C12 B3 112.7(11) . .
H12 C12 C11 106.2(11) . .
H12 C12 C20 105.7(11) . .
C101 C13 N2 106.91(16) . .
H13 C13 N2 122.0(14) . .
H13 C13 C101 131.1(14) . .
C15 C14 C3 115.64(15) . .
H14a C14 C3 109.8(12) . .
H14a C14 C15 109.4(12) . .
H14b C14 C3 106.9(12) . .
H14b C14 C15 109.4(12) . .
H14b C14 H14a 105.1(17) . .
C16 C15 C14 114.76(15) . .
H15a C15 C14 111.2(12) . .
H15a C15 C16 109.2(12) . .
H15b C15 C14 108.2(12) . .
H15b C15 C16 108.8(12) . .
H15b C15 H15a 104.1(17) . .
C17 C16 C15 115.07(15) . .
H16a C16 C15 109.2(11) . .
H16a C16 C17 108.1(11) . .
H16b C16 C15 110.0(13) . .
H16b C16 C17 108.7(13) . .
H16b C16 H16a 105.3(17) . .
C18 C17 C16 112.72(15) . .
B1 C17 C16 110.80(15) . .
B1 C17 C18 104.22(14) . .
H17 C17 C16 108.2(13) . .
H17 C17 C18 106.9(13) . .
H17 C17 B1 114.0(12) . .
C17 C18 C1 115.04(16) . .
H18a C18 C1 110.9(15) . .
H18a C18 C17 107.0(15) . .
H18b C18 C1 110.9(13) . .
H18b C18 C17 106.6(13) . .
H18b C18 H18a 106(2) . .
H19a C19 N2 109.2(13) . .
H19b C19 N2 108.0(13) . .
H19b C19 H19a 109.7(17) . .
H19c C19 N2 109.1(13) . .
H19c C19 H19a 109.1(18) . .
H19c C19 H19b 111.6(19) . .
C12 C20 C8 115.83(14) . .
H20a C20 C8 108.6(11) . .
H20a C20 C12 106.4(11) . .
H20b C20 C8 109.0(11) . .
H20b C20 C12 109.7(12) . .
H20b C20 H20a 107.0(16) . .
N3 B1 C3 122.69(15) . .
C17 B1 C3 113.25(15) . .
C17 B1 N3 120.15(16) . .
C13 C101 N3 108.03(16) . .
H101 C101 N3 122.7(14) . .
H101 C101 C13 129.3(14) . .

loop_
_geom_bond_atom_site_label_1
_geom_bond_atom_site_label_2
_geom_bond_distance
_geom_bond_site_symmetry_2
I1 B3 2.4722(19) .
C102 B3 1.606(3) .
C102 C7 1.544(3) .
C102 C9 1.549(3) .
C102 H102 0.979(19) .
N2 C5 1.351(2) .
N2 C13 1.377(2) .
N2 C19 1.465(2) .
C1 C2 1.535(3) .
C1 C18 1.533(3) .
C1 H1a 0.99(2) .
C1 H1b 0.93(2) .
C2 C3 1.568(3) .
C2 H2a 0.98(2) .
C2 H2b 0.97(3) .
C3 C14 1.543(3) .
C3 B1 1.554(3) .
C3 H3 0.95(2) .
N3 C5 1.360(2) .
N3 B1 1.521(2) .
N3 C101 1.387(2) .
C5 B3 1.595(2) .
B3 C12 1.597(2) .
C7 C8 1.531(3) .
C7 H7a 0.95(2) .
C7 H7b 0.97(2) .
C8 C20 1.538(2) .
C8 H8a 0.98(2) .
C8 H8b 0.98(2) .
C9 C10 1.536(3) .
C9 H9a 0.95(2) .
C9 H9b 0.94(2) .
C10 C11 1.533(2) .
C10 H10a 0.98(2) .
C10 H10b 0.96(2) .
C11 C12 1.535(2) .
C11 H11a 0.959(19) .
C11 H11b 0.93(2) .
C12 C20 1.555(2) .
C12 H12 0.95(2) .
C13 C101 1.339(3) .
C13 H13 0.89(2) .
C14 C15 1.536(3) .
C14 H14a 0.96(2) .
C14 H14b 0.99(2) .
C15 C16 1.531(3) .
C15 H15a 0.95(2) .
C15 H15b 0.99(2) .
C16 C17 1.543(3) .
C16 H16a 0.98(2) .
C16 H16b 0.96(2) .
C17 C18 1.567(3) .
C17 B1 1.562(2) .
C17 H17 0.95(2) .
C18 H18a 0.91(3) .
C18 H18b 1.00(2) .
C19 H19a 0.95(2) .
C19 H19b 0.98(2) .
C19 H19c 0.95(2) .
C20 H20a 0.99(2) .
C20 H20b 0.98(2) .
C101 H101 0.86(2) .
